data_4346352
loop_
_publ_author_name
'Lei, Xiao-Wu'
'Yue, Cheng-Yang'
'Zhao, Jian-Qiang'
'Han, Yong-Fang'
'Yang, Jiang-Tao'
'Meng, Rong-Rong'
'Gao, Chuan-Sheng'
'Ding, Hao'
'Wang, Chun-Yan'
'Chen, Wan-Dong'
'Hong, Mao-Chun'

_publ_section_title
;
 Two Types of 2D Layered Iodoargentates Based on Trimeric [Ag3I7]
 Secondary Building Units and Hexameric [Ag6I12] Ternary Building Units:
 Syntheses, Crystal Structures, and Efficient Visible Light Responding
 Photocatalytic Properties.
;
_journal_issue 22
_journal_name_full 'Inorganic chemistry'
_journal_page_first 10593
_journal_page_last 10603
_journal_paper_doi 10.1021/acs.inorgchem.5b01324
_journal_volume 54
_journal_year 2015
_chemical_formula_moiety C60N12H48Ni2K0.93Ag6I11
_chemical_formula_sum 'C60 H48 Ag6 I11 K0.93 N12 Ni2'
_chemical_formula_weight 3134.04
_space_group_IT_number 148
_space_group_name_Hall '-R 3'
_space_group_name_H-M_alt 'R -3 :H'
_symmetry_cell_setting trigonal
_symmetry_space_group_name_Hall '-R 3'
_symmetry_space_group_name_H-M 'R -3 :H'
_atom_sites_solution_hydrogens geom
_atom_sites_solution_primary direct
_atom_sites_solution_secondary difmap
_audit_creation_method SHELXL-97
_cell_angle_alpha 90.00
_cell_angle_beta 90.00
_cell_angle_gamma 120.00
_cell_formula_units_Z 3
_cell_length_a 14.6145(10)
_cell_length_b 14.6145(10)
_cell_length_c 31.442(2)
_cell_measurement_temperature 296(2)
_cell_volume 5815.8(7)
_computing_cell_refinement 'APEX2 Software Suite (Bruker,2005)'
_computing_data_collection 'APEX2 Software Suite (Bruker,2005)'
_computing_data_reduction 'APEX2 Software Suite (Bruker,2005)'
_computing_structure_refinement 'SHELXL-97 (Sheldrick, 2008)'
_computing_structure_solution 'SHELXS-97 (Sheldrick, 2008)'
_diffrn_ambient_temperature 296(2)
_diffrn_measured_fraction_theta_full 0.998
_diffrn_measured_fraction_theta_max 0.998
_diffrn_measurement_device_type 'Bruker SMART CCD area detector'
_diffrn_measurement_method 'phi and omega scans'
_diffrn_radiation_monochromator graphite
_diffrn_radiation_source 'fine-focus sealed tube'
_diffrn_radiation_type MoK\a
_diffrn_radiation_wavelength 0.71073
_diffrn_reflns_av_R_equivalents 0.0218
_diffrn_reflns_av_sigmaI/netI 0.0113
_diffrn_reflns_limit_h_max 19
_diffrn_reflns_limit_h_min -19
_diffrn_reflns_limit_k_max 19
_diffrn_reflns_limit_k_min -18
_diffrn_reflns_limit_l_max 40
_diffrn_reflns_limit_l_min -40
_diffrn_reflns_number 22495
_diffrn_reflns_theta_full 27.57
_diffrn_reflns_theta_max 27.57
_diffrn_reflns_theta_min 1.73
_exptl_absorpt_coefficient_mu 6.431
_exptl_absorpt_correction_T_max 0.5379
_exptl_absorpt_correction_T_min 0.4884
_exptl_absorpt_correction_type multi-scan
_exptl_absorpt_process_details 'SADABS; Bruker, 2000'
_exptl_crystal_colour red
_exptl_crystal_density_diffrn 2.684
_exptl_crystal_density_method 'not measured'
_exptl_crystal_description block
_exptl_crystal_F_000 4292.1
_exptl_crystal_size_max 0.13
_exptl_crystal_size_mid 0.12
_exptl_crystal_size_min 0.11
_refine_diff_density_max 1.291
_refine_diff_density_min -1.656
_refine_diff_density_rms 0.086
_refine_ls_extinction_coef 0.000174(8)
_refine_ls_extinction_expression Fc^*^=kFc[1+0.001xFc^2^\l^3^/sin(2\q)]^-1/4^
_refine_ls_extinction_method SHELXL
_refine_ls_goodness_of_fit_ref 1.040
_refine_ls_hydrogen_treatment constr
_refine_ls_matrix_type full
_refine_ls_number_parameters 146
_refine_ls_number_reflns 2985
_refine_ls_number_restraints 9
_refine_ls_restrained_S_all 1.039
_refine_ls_R_factor_all 0.0287
_refine_ls_R_factor_gt 0.0255
_refine_ls_shift/su_max 0.002
_refine_ls_shift/su_mean 0.000
_refine_ls_structure_factor_coef Fsqd
_refine_ls_weighting_details 'calc w=1/[\s^2^(Fo^2^)+(0.0098P)^2^+52.0059P] where P=(Fo^2^+2Fc^2^)/3'
_refine_ls_weighting_scheme calc
_refine_ls_wR_factor_gt 0.0490
_refine_ls_wR_factor_ref 0.0503
_reflns_number_gt 2733
_reflns_number_total 2991
_reflns_threshold_expression >2sigma(I)
_cod_data_source_file ic5b01324_si_005.cif
_cod_data_source_block C60N12H48Ni2K0.93Ag6I11
_cod_original_cell_volume 5815.7(7)
_cod_original_sg_symbol_Hall -R3
_cod_original_sg_symbol_H-M R-3
_cod_database_code 4346352

loop_
_symmetry_equiv_pos_as_xyz
'x, y, z'
'-y, x-y, z'
'-x+y, -x, z'
'x+2/3, y+1/3, z+1/3'
'-y+2/3, x-y+1/3, z+1/3'
'-x+y+2/3, -x+1/3, z+1/3'
'x+1/3, y+2/3, z+2/3'
'-y+1/3, x-y+2/3, z+2/3'
'-x+y+1/3, -x+2/3, z+2/3'
'-x, -y, -z'
'y, -x+y, -z'
'x-y, x, -z'
'-x+2/3, -y+1/3, -z+1/3'
'y+2/3, -x+y+1/3, -z+1/3'
'x-y+2/3, x+1/3, -z+1/3'
'-x+1/3, -y+2/3, -z+2/3'
'y+1/3, -x+y+2/3, -z+2/3'
'x-y+1/3, x+2/3, -z+2/3'

loop_
_atom_site_label
_atom_site_type_symbol
_atom_site_fract_x
_atom_site_fract_y
_atom_site_fract_z
_atom_site_U_iso_or_equiv
_atom_site_adp_type
_atom_site_occupancy
_atom_site_symmetry_multiplicity
_atom_site_calc_flag
_atom_site_refinement_flags
I1 I 0.6667 0.3333 0.127417(12) 0.04159(11) Uani 1 3 d S
K1 K 0.6667 0.3333 0.3333 0.0780(14) Uani 0.932(3) 6 d SPU
I2A I 0.57817(9) 0.46150(15) 0.25241(7) 0.0521(3) Uani 0.950(14) 1 d PU
I2B I 0.5865(14) 0.446(2) 0.2595(9) 0.0521(3) Uani 0.050(14) 1 d PU
Ni1 Ni 0.3333 0.6667 0.28578(2) 0.02812(15) Uani 1 3 d S
Ag1 Ag 0.53009(3) 0.28051(3) 0.204217(11) 0.05349(10) Uani 1 1 d .
I3 I 0.3333 0.1667 0.1667 0.0847(2) Uani 1 2 d S
N2 N 0.2825(2) 0.5260(2) 0.25165(8) 0.0329(6) Uani 1 1 d .
N1 N 0.3602(2) 0.7991(2) 0.32051(9) 0.0352(6) Uani 1 1 d .
C1 C 0.3152(3) 0.8527(3) 0.30466(11) 0.0368(7) Uani 1 1 d .
C6 C 0.1912(3) 0.4432(3) 0.26561(11) 0.0369(7) Uani 1 1 d .
C5 C 0.4149(3) 0.8321(3) 0.35682(12) 0.0468(9) Uani 1 1 d .
H5 H 0.4457 0.7947 0.3676 0.056 Uiso 1 1 calc .
C7 C 0.1448(4) 0.3467(3) 0.24442(15) 0.0562(11) Uani 1 1 d .
H7 H 0.0795 0.2917 0.2532 0.067 Uiso 1 1 calc .
C10 C 0.3311(3) 0.5112(3) 0.21844(12) 0.0450(9) Uani 1 1 d .
H10 H 0.3947 0.5677 0.2091 0.054 Uiso 1 1 calc .
C2 C 0.3258(4) 0.9410(3) 0.32556(15) 0.0577(11) Uani 1 1 d .
H2 H 0.2948 0.9780 0.3144 0.069 Uiso 1 1 calc .
C9 C 0.2908(4) 0.4155(4) 0.19740(13) 0.0562(11) Uani 1 1 d .
H9 H 0.3276 0.4075 0.1749 0.067 Uiso 1 1 calc .
C4 C 0.4277(4) 0.9190(4) 0.37880(14) 0.0606(12) Uani 1 1 d .
H4 H 0.4663 0.9401 0.4039 0.073 Uiso 1 1 calc .
C8 C 0.1962(4) 0.3333(3) 0.21025(15) 0.0642(13) Uani 1 1 d .
H8 H 0.1665 0.2688 0.1961 0.077 Uiso 1 1 calc .
C3 C 0.3822(5) 0.9737(4) 0.36285(17) 0.0704(14) Uani 1 1 d .
H3 H 0.3894 1.0327 0.3771 0.084 Uiso 1 1 calc .

loop_
_atom_site_aniso_label
_atom_site_aniso_U_11
_atom_site_aniso_U_22
_atom_site_aniso_U_33
_atom_site_aniso_U_23
_atom_site_aniso_U_13
_atom_site_aniso_U_12
I1 0.04712(15) 0.04712(15) 0.03054(19) 0.000 0.000 0.02356(8)
K1 0.092(3) 0.092(3) 0.050(4) 0.000 0.000 0.0460(17)
I2A 0.0515(2) 0.0468(3) 0.0568(4) -0.0040(3) 0.0144(2) 0.02363(19)
I2B 0.0515(2) 0.0468(3) 0.0568(4) -0.0040(3) 0.0144(2) 0.02363(19)
Ni1 0.0294(2) 0.0294(2) 0.0255(3) 0.000 0.000 0.01472(11)
Ag1 0.04303(17) 0.05108(19) 0.0634(2) -0.00516(15) -0.00944(14) 0.02132(14)
I3 0.0375(2) 0.1505(5) 0.0573(3) -0.0438(3) -0.01563(18) 0.0404(3)
N2 0.0361(14) 0.0316(14) 0.0311(14) -0.0021(11) -0.0013(11) 0.0171(12)
N1 0.0368(15) 0.0339(14) 0.0309(14) -0.0037(11) 0.0012(11) 0.0146(12)
C1 0.0387(18) 0.0306(16) 0.0384(18) 0.0019(14) 0.0102(14) 0.0153(14)
C6 0.0376(18) 0.0323(17) 0.0376(18) 0.0018(14) -0.0065(14) 0.0152(15)
C5 0.050(2) 0.047(2) 0.0362(19) -0.0107(16) -0.0046(16) 0.0189(18)
C7 0.058(3) 0.034(2) 0.060(3) -0.0043(18) -0.005(2) 0.0107(19)
C10 0.052(2) 0.046(2) 0.0394(19) -0.0049(16) 0.0038(16) 0.0256(18)
C2 0.076(3) 0.041(2) 0.064(3) -0.0060(19) 0.006(2) 0.035(2)
C9 0.079(3) 0.053(2) 0.045(2) -0.0107(19) -0.001(2) 0.041(2)
C4 0.067(3) 0.053(3) 0.046(2) -0.021(2) -0.003(2) 0.018(2)
C8 0.090(4) 0.040(2) 0.057(3) -0.016(2) -0.011(2) 0.028(2)
C3 0.090(4) 0.046(2) 0.067(3) -0.023(2) 0.006(3) 0.029(3)

loop_
_atom_type_symbol
_atom_type_description
_atom_type_scat_dispersion_real
_atom_type_scat_dispersion_imag
_atom_type_scat_source
C C 0.0033 0.0016 'International Tables Vol C Tables 4.2.6.8 and 6.1.1.4'
H H 0.0000 0.0000 'International Tables Vol C Tables 4.2.6.8 and 6.1.1.4'
N N 0.0061 0.0033 'International Tables Vol C Tables 4.2.6.8 and 6.1.1.4'
K K 0.2009 0.2494 'International Tables Vol C Tables 4.2.6.8 and 6.1.1.4'
Ni Ni 0.3393 1.1124 'International Tables Vol C Tables 4.2.6.8 and 6.1.1.4'
Ag Ag -0.8971 1.1015 'International Tables Vol C Tables 4.2.6.8 and 6.1.1.4'
I I -0.4742 1.8119 'International Tables Vol C Tables 4.2.6.8 and 6.1.1.4'

loop_
_geom_angle_atom_site_label_1
_geom_angle_atom_site_label_2
_geom_angle_atom_site_label_3
_geom_angle
_geom_angle_site_symmetry_1
_geom_angle_site_symmetry_3
Ag1 I1 Ag1 60.919(13) 2_655 3_665
Ag1 I1 Ag1 60.918(13) 2_655 .
Ag1 I1 Ag1 60.918(13) 3_665 .
I2B K1 I2B 77.8(4) 18_545 17
I2B K1 I2B 102.2(4) 18_545 2_655
I2B K1 I2B 179.999(2) 17 2_655
I2B K1 I2B 180.0(7) 18_545 3_665
I2B K1 I2B 102.2(4) 17 3_665
I2B K1 I2B 77.8(4) 2_655 3_665
I2B K1 I2B 77.8(4) 18_545 16_655
I2B K1 I2B 77.8(4) 17 16_655
I2B K1 I2B 102.2(4) 2_655 16_655
I2B K1 I2B 102.2(4) 3_665 16_655
I2B K1 I2B 102.2(4) 18_545 .
I2B K1 I2B 102.2(4) 17 .
I2B K1 I2B 77.8(4) 2_655 .
I2B K1 I2B 77.8(4) 3_665 .
I2B K1 I2B 179.997(3) 16_655 .
I2B K1 I2A 0.9(3) 18_545 18_545
I2B K1 I2A 78.2(3) 17 18_545
I2B K1 I2A 101.8(3) 2_655 18_545
I2B K1 I2A 179.1(3) 3_665 18_545
I2B K1 I2A 78.7(2) 16_655 18_545
I2B K1 I2A 101.3(2) . 18_545
I2B K1 I2A 78.7(2) 18_545 17
I2B K1 I2A 0.9(3) 17 17
I2B K1 I2A 179.1(3) 2_655 17
I2B K1 I2A 101.3(2) 3_665 17
I2B K1 I2A 78.2(3) 16_655 17
I2B K1 I2A 101.8(3) . 17
I2A K1 I2A 79.060(18) 18_545 17
I2B K1 I2A 101.3(2) 18_545 2_655
I2B K1 I2A 179.1(3) 17 2_655
I2B K1 I2A 0.9(3) 2_655 2_655
I2B K1 I2A 78.7(2) 3_665 2_655
I2B K1 I2A 101.8(3) 16_655 2_655
I2B K1 I2A 78.2(3) . 2_655
I2A K1 I2A 100.941(18) 18_545 2_655
I2A K1 I2A 180.0 17 2_655
I2B K1 I2A 179.1(3) 18_545 3_665
I2B K1 I2A 101.8(3) 17 3_665
I2B K1 I2A 78.2(3) 2_655 3_665
I2B K1 I2A 0.9(3) 3_665 3_665
I2B K1 I2A 101.3(2) 16_655 3_665
I2B K1 I2A 78.7(2) . 3_665
I2A K1 I2A 180.00(5) 18_545 3_665
I2A K1 I2A 100.941(18) 17 3_665
I2A K1 I2A 79.058(18) 2_655 3_665
I2B K1 I2A 101.8(3) 18_545 .
I2B K1 I2A 101.3(2) 17 .
I2B K1 I2A 78.7(2) 2_655 .
I2B K1 I2A 78.2(3) 3_665 .
I2B K1 I2A 179.1(3) 16_655 .
I2B K1 I2A 0.9(3) . .
I2A K1 I2A 100.942(18) 18_545 .
I2A K1 I2A 100.941(18) 17 .
I2A K1 I2A 79.059(18) 2_655 .
I2A K1 I2A 79.058(18) 3_665 .
I2B K1 I2A 78.2(3) 18_545 16_655
I2B K1 I2A 78.7(2) 17 16_655
I2B K1 I2A 101.3(2) 2_655 16_655
I2B K1 I2A 101.8(3) 3_665 16_655
I2B K1 I2A 0.9(3) 16_655 16_655
I2B K1 I2A 179.1(3) . 16_655
I2A K1 I2A 79.059(18) 18_545 16_655
I2A K1 I2A 79.059(18) 17 16_655
I2A K1 I2A 100.941(18) 2_655 16_655
I2A K1 I2A 100.941(18) 3_665 16_655
I2A K1 I2A 180.0 . 16_655
Ag1 I2A Ag1 63.92(3) . 3_665
Ag1 I2A K1 83.25(8) . .
Ag1 I2A K1 82.32(7) 3_665 .
Ag1 I2B Ag1 65.5(3) . 3_665
Ag1 I2B K1 91.9(10) . .
Ag1 I2B K1 90.3(9) 3_665 .
N1 Ni1 N1 95.00(11) 2_665 .
N1 Ni1 N1 95.01(11) 2_665 3_565
N1 Ni1 N1 95.01(11) . 3_565
N1 Ni1 N2 78.44(11) 2_665 .
N1 Ni1 N2 171.53(11) . .
N1 Ni1 N2 90.93(11) 3_565 .
N1 Ni1 N2 90.93(11) 2_665 3_565
N1 Ni1 N2 78.44(11) . 3_565
N1 Ni1 N2 171.53(11) 3_565 3_565
N2 Ni1 N2 96.18(10) . 3_565
N1 Ni1 N2 171.53(11) 2_665 2_665
N1 Ni1 N2 90.93(11) . 2_665
N1 Ni1 N2 78.43(11) 3_565 2_665
N2 Ni1 N2 96.18(10) . 2_665
N2 Ni1 N2 96.18(10) 3_565 2_665
I2B Ag1 I3 124.3(6) . .
I2B Ag1 I2A 7.8(8) . .
I3 Ag1 I2A 119.41(5) . .
I2B Ag1 I2B 98.9(17) . 2_655
I3 Ag1 I2B 107.2(7) . 2_655
I2A Ag1 I2B 106.5(9) . 2_655
I2B Ag1 I2A 106.1(9) . 2_655
I3 Ag1 I2A 100.82(6) . 2_655
I2A Ag1 I2A 113.73(14) . 2_655
I2B Ag1 I2A 7.6(8) 2_655 2_655
I2B Ag1 I1 114.7(4) . .
I3 Ag1 I1 99.806(12) . .
I2A Ag1 I1 111.88(3) . .
I2B Ag1 I1 112.0(4) 2_655 .
I2A Ag1 I1 109.85(3) 2_655 .
I2B Ag1 Ag1 58.7(3) . 3_665
I3 Ag1 Ag1 149.661(12) . 3_665
I2A Ag1 Ag1 59.202(19) . 3_665
I2B Ag1 Ag1 101.5(6) 2_655 3_665
I2A Ag1 Ag1 106.98(5) 2_655 3_665
I1 Ag1 Ag1 59.541(6) . 3_665
I2B Ag1 Ag1 103.7(6) . 2_655
I3 Ag1 Ag1 131.701(16) . 2_655
I2A Ag1 Ag1 108.89(5) . 2_655
I2B Ag1 Ag1 55.8(3) 2_655 2_655
I2A Ag1 Ag1 56.88(2) 2_655 2_655
I1 Ag1 Ag1 59.541(7) . 2_655
Ag1 Ag1 Ag1 60.0 3_665 2_655
Ag1 I3 Ag1 180.0 13 .
C10 N2 C6 118.4(3) . .
C10 N2 Ni1 126.9(2) . .
C6 N2 Ni1 114.7(2) . .
C5 N1 C1 119.0(3) . .
C5 N1 Ni1 125.7(3) . .
C1 N1 Ni1 115.3(2) . .
N1 C1 C2 120.5(4) . .
N1 C1 C6 115.9(3) . 3_565
C2 C1 C6 123.6(4) . 3_565
N2 C6 C7 121.0(4) . .
N2 C6 C1 115.4(3) . 2_665
C7 C6 C1 123.6(3) . 2_665
N1 C5 C4 122.9(4) . .
N1 C5 H5 118.6 . .
C4 C5 H5 118.6 . .
C8 C7 C6 119.5(4) . .
C8 C7 H7 120.2 . .
C6 C7 H7 120.2 . .
N2 C10 C9 122.9(4) . .
N2 C10 H10 118.6 . .
C9 C10 H10 118.6 . .
C3 C2 C1 119.7(4) . .
C3 C2 H2 120.1 . .
C1 C2 H2 120.1 . .
C8 C9 C10 118.7(4) . .
C8 C9 H9 120.6 . .
C10 C9 H9 120.6 . .
C3 C4 C5 118.4(4) . .
C3 C4 H4 120.8 . .
C5 C4 H4 120.8 . .
C9 C8 C7 119.3(4) . .
C9 C8 H8 120.3 . .
C7 C8 H8 120.3 . .
C4 C3 C2 119.6(4) . .
C4 C3 H3 120.2 . .
C2 C3 H3 120.2 . .

loop_
_geom_bond_atom_site_label_1
_geom_bond_atom_site_label_2
_geom_bond_distance
_geom_bond_site_symmetry_2
I1 Ag1 2.9782(5) 2_655
I1 Ag1 2.9782(5) 3_665
I1 Ag1 2.9782(5) .
K1 I2B 3.37(4) 18_545
K1 I2B 3.37(4) 17
K1 I2B 3.37(4) 2_655
K1 I2B 3.37(4) 3_665
K1 I2B 3.37(4) 16_655
K1 I2B 3.37(4) .
K1 I2A 3.752(4) 18_545
K1 I2A 3.752(4) 17
K1 I2A 3.752(4) 2_655
K1 I2A 3.752(4) 3_665
K1 I2A 3.752(4) .
K1 I2A 3.752(4) 16_655
I2A Ag1 2.8156(11) .
I2A Ag1 2.8877(10) 3_665
I2B Ag1 2.745(15) .
I2B Ag1 2.834(14) 3_665
Ni1 N1 2.082(3) 2_665
Ni1 N1 2.082(3) .
Ni1 N1 2.082(3) 3_565
Ni1 N2 2.098(3) .
Ni1 N2 2.098(3) 3_565
Ni1 N2 2.098(3) 2_665
Ag1 I3 2.7652(3) .
Ag1 I2B 2.835(14) 2_655
Ag1 I2A 2.8877(10) 2_655
Ag1 Ag1 3.0195(6) 3_665
Ag1 Ag1 3.0195(6) 2_655
I3 Ag1 2.7652(4) 13
N2 C10 1.340(4) .
N2 C6 1.350(4) .
N1 C5 1.338(5) .
N1 C1 1.345(5) .
C1 C2 1.386(5) .
C1 C6 1.476(5) 3_565
C6 C7 1.391(5) .
C6 C1 1.476(5) 2_665
C5 C4 1.374(6) .
C5 H5 0.9300 .
C7 C8 1.380(7) .
C7 H7 0.9300 .
C10 C9 1.385(6) .
C10 H10 0.9300 .
C2 C3 1.374(7) .
C2 H2 0.9300 .
C9 C8 1.363(7) .
C9 H9 0.9300 .
C4 C3 1.365(7) .
C4 H4 0.9300 .
C8 H8 0.9300 .
C3 H3 0.9300 .
